data_7235521
loop_
_publ_author_name
'Singhamahapatra, Anadi'
'Sahoo, Laxminarayan'
'Varghese, Babu'
'Loganathan, Duraikkannu'

_publ_section_title
;
 Synthesis of glycopeptoid sulfonamides diversifying N-glycopeptide
 linkage region mimics
;
_journal_issue 35
_journal_name_full 'RSC Advances'
_journal_page_first 18038
_journal_paper_doi 10.1039/c4ra01009d
_journal_volume 4
_journal_year 2014
_chemical_formula_sum 'C20 H24 N2 O6 S'
_chemical_formula_weight 420.47
_space_group_IT_number 9
_space_group_name_Hall 'C -2yc'
_space_group_name_H-M_alt 'C 1 c 1'
_symmetry_cell_setting monoclinic
_symmetry_space_group_name_H-M 'C 1 c 1'
_atom_sites_solution_hydrogens geom
_atom_sites_solution_primary direct
_atom_sites_solution_secondary difmap
_audit_creation_method SHELXL-97
_cell_angle_alpha 90.00
_cell_angle_beta 113.968(3)
_cell_angle_gamma 90.00
_cell_formula_units_Z 4
_cell_length_a 19.9851(13)
_cell_length_b 13.9008(8)
_cell_length_c 8.3536(5)
_cell_measurement_reflns_used 2670
_cell_measurement_temperature 298(2)
_cell_measurement_theta_max 23.2
_cell_measurement_theta_min 2.8
_cell_volume 2120.6(2)
_computing_cell_refinement 'APEX2/SAINT (Bruker, 2004)'
_computing_data_collection 'APEX2 (Bruker, 2004)'
_computing_data_reduction 'SAINT/XPREP (Bruker, 2004)'
_computing_molecular_graphics 'ORTEP3 (Farrugia, 1997) and Mercury (Bruno et al., 2002)'
_computing_publication_material 'SHELXL-97 (Sheldrick, 2008)'
_computing_structure_refinement 'SHELXL-97 (Sheldrick, 2008)'
_computing_structure_solution 'SIR92 (Altornare et al., 1993)'
_diffrn_ambient_temperature 298(2)
_diffrn_measured_fraction_theta_full 0.888
_diffrn_measured_fraction_theta_max 0.888
_diffrn_measurement_device_type 'Bruker axs kappa apex2 CCD Diffractometer'
_diffrn_measurement_method '\w and \f scan'
_diffrn_radiation_monochromator graphite
_diffrn_radiation_source 'fine-focus sealed tube'
_diffrn_radiation_type MoK\a
_diffrn_radiation_wavelength 0.71073
_diffrn_reflns_av_R_equivalents 0.0200
_diffrn_reflns_av_sigmaI/netI 0.0292
_diffrn_reflns_limit_h_max 20
_diffrn_reflns_limit_h_min -18
_diffrn_reflns_limit_k_max 16
_diffrn_reflns_limit_k_min -16
_diffrn_reflns_limit_l_max 9
_diffrn_reflns_limit_l_min -9
_diffrn_reflns_number 6294
_diffrn_reflns_theta_full 24.99
_diffrn_reflns_theta_max 24.99
_diffrn_reflns_theta_min 2.23
_diffrn_standards_decay_% 0
_exptl_absorpt_coefficient_mu 0.191
_exptl_absorpt_correction_T_max 0.977
_exptl_absorpt_correction_T_min 0.932
_exptl_absorpt_correction_type multi-scan
_exptl_absorpt_process_details 'SADABS (Bruker, 1999)'
_exptl_crystal_colour colourless
_exptl_crystal_density_diffrn 1.317
_exptl_crystal_density_method 'not measured'
_exptl_crystal_description block
_exptl_crystal_F_000 888
_exptl_crystal_size_max 0.25
_exptl_crystal_size_mid 0.20
_exptl_crystal_size_min 0.18
_refine_diff_density_max 0.120
_refine_diff_density_min -0.120
_refine_diff_density_rms 0.025
_refine_ls_abs_structure_details 'Flack H D (1983), Acta Cryst. A39, 876-881'
_refine_ls_abs_structure_Flack 0.06(7)
_refine_ls_extinction_coef 0.0016(3)
_refine_ls_extinction_expression Fc^*^=kFc[1+0.001xFc^2^\l^3^/sin(2\q)]^-1/4^
_refine_ls_extinction_method SHELXL
_refine_ls_goodness_of_fit_ref 1.030
_refine_ls_hydrogen_treatment mixed
_refine_ls_matrix_type full
_refine_ls_number_parameters 270
_refine_ls_number_reflns 2887
_refine_ls_number_restraints 2
_refine_ls_restrained_S_all 1.029
_refine_ls_R_factor_all 0.0355
_refine_ls_R_factor_gt 0.0292
_refine_ls_shift/su_max 0.000
_refine_ls_shift/su_mean 0.000
_refine_ls_structure_factor_coef Fsqd
_refine_ls_weighting_details 'calc w=1/[\s^2^(Fo^2^)+(0.0304P)^2^+0.6112P] where P=(Fo^2^+2Fc^2^)/3'
_refine_ls_weighting_scheme calc
_refine_ls_wR_factor_gt 0.0657
_refine_ls_wR_factor_ref 0.0693
_reflns_number_gt 2590
_reflns_number_total 2887
_reflns_threshold_expression >2sigma(I)
_cod_data_source_file c4ra01009d1.cif
_cod_data_source_block shelxl
_cod_original_sg_symbol_H-M Cc
_cod_database_code 7235521

loop_
_symmetry_equiv_pos_as_xyz
'x, y, z'
'x, -y, z+1/2'
'x+1/2, y+1/2, z'
'x+1/2, -y+1/2, z+1/2'

loop_
_atom_site_label
_atom_site_type_symbol
_atom_site_fract_x
_atom_site_fract_y
_atom_site_fract_z
_atom_site_U_iso_or_equiv
_atom_site_adp_type
_atom_site_occupancy
_atom_site_symmetry_multiplicity
_atom_site_calc_flag
_atom_site_refinement_flags
C1 C 0.81520(14) 0.90756(19) 0.9402(3) 0.0485(6) Uani 1 1 d .
C2 C 0.86149(14) 0.98976(17) 1.0360(3) 0.0434(6) Uani 1 1 d .
C3 C 0.92468(15) 0.9934(2) 1.1886(4) 0.0556(7) Uani 1 1 d .
H3 H 0.9447 0.9379 1.2522 0.067 Uiso 1 1 calc R
C4 C 0.95711(16) 1.0819(2) 1.2433(4) 0.0656(8) Uani 1 1 d .
H4 H 0.9993 1.0861 1.3463 0.079 Uiso 1 1 calc R
C5 C 0.92827(18) 1.1640(2) 1.1483(4) 0.0705(9) Uani 1 1 d .
H5 H 0.9515 1.2227 1.1875 0.085 Uiso 1 1 calc R
C6 C 0.86545(18) 1.16063(19) 0.9960(4) 0.0664(9) Uani 1 1 d .
H6 H 0.8460 1.2161 0.9315 0.080 Uiso 1 1 calc R
C7 C 0.83247(14) 1.07299(17) 0.9425(3) 0.0464(6) Uani 1 1 d .
C8 C 0.76568(15) 1.04623(19) 0.7874(4) 0.0512(7) Uani 1 1 d .
C9 C 0.70045(15) 0.8926(2) 0.6645(3) 0.0556(7) Uani 1 1 d .
H9A H 0.7149 0.8256 0.6704 0.067 Uiso 1 1 calc R
H9B H 0.6918 0.9164 0.5486 0.067 Uiso 1 1 calc R
C10 C 0.63030(14) 0.89958(18) 0.6921(3) 0.0442(6) Uani 1 1 d .
H10A H 0.6185 0.9666 0.7002 0.053 Uiso 1 1 calc R
H10B H 0.6365 0.8679 0.8007 0.053 Uiso 1 1 calc R
C11 C 0.47398(17) 0.7805(2) 0.6668(4) 0.0684(9) Uani 1 1 d .
H11A H 0.4897 0.7176 0.6452 0.082 Uiso 1 1 calc R
H11B H 0.4221 0.7763 0.6406 0.082 Uiso 1 1 calc R
C12 C 0.51345(17) 0.80336(19) 0.8527(4) 0.0575(7) Uani 1 1 d .
C13 C 0.5444(3) 0.8214(2) 0.9997(6) 0.0801(11) Uani 1 1 d .
C14 C 0.44370(14) 0.94133(18) 0.5205(3) 0.0481(6) Uani 1 1 d .
H14A H 0.4683 0.9902 0.4813 0.058 Uiso 1 1 calc R
H14B H 0.4437 0.9622 0.6313 0.058 Uiso 1 1 calc R
C15 C 0.36572(14) 0.93081(17) 0.3873(4) 0.0524(7) Uani 1 1 d .
H15A H 0.3659 0.9068 0.2784 0.063 Uiso 1 1 calc R
H15B H 0.3406 0.8840 0.4293 0.063 Uiso 1 1 calc R
C16 C 0.32488(16) 1.0242(2) 0.3532(4) 0.0564(7) Uani 1 1 d .
C17 C 0.20094(15) 1.09266(19) 0.2111(4) 0.0547(7) Uani 1 1 d .
C18 C 0.20527(18) 1.1495(2) 0.3689(4) 0.0716(9) Uani 1 1 d .
H18A H 0.1647 1.1933 0.3352 0.107 Uiso 1 1 calc R
H18B H 0.2503 1.1852 0.4151 0.107 Uiso 1 1 calc R
H18C H 0.2036 1.1063 0.4569 0.107 Uiso 1 1 calc R
C19 C 0.12756(18) 1.0418(2) 0.1275(5) 0.0771(10) Uani 1 1 d .
H19A H 0.1267 1.0028 0.0318 0.116 Uiso 1 1 calc R
H19B H 0.0891 1.0887 0.0848 0.116 Uiso 1 1 calc R
H19C H 0.1206 1.0018 0.2131 0.116 Uiso 1 1 calc R
C20 C 0.21608(19) 1.1537(2) 0.0785(4) 0.0745(10) Uani 1 1 d .
H20A H 0.2122 1.1145 -0.0195 0.112 Uiso 1 1 calc R
H20B H 0.2646 1.1802 0.1324 0.112 Uiso 1 1 calc R
H20C H 0.1810 1.2051 0.0388 0.112 Uiso 1 1 calc R
N1 N 0.75935(11) 0.94716(15) 0.7944(3) 0.0464(5) Uani 1 1 d .
N2 N 0.48406(11) 0.84955(14) 0.5462(2) 0.0460(5) Uani 1 1 d .
O1 O 0.82254(11) 0.82297(13) 0.9746(3) 0.0729(6) Uani 1 1 d .
O2 O 0.72322(12) 1.09579(14) 0.6712(3) 0.0785(7) Uani 1 1 d .
O3 O 0.57681(11) 0.74568(15) 0.5149(3) 0.0880(8) Uani 1 1 d .
O4 O 0.54643(12) 0.90053(18) 0.3619(2) 0.0819(7) Uani 1 1 d .
O5 O 0.35402(12) 1.10047(15) 0.3962(4) 0.1019(9) Uani 1 1 d .
O6 O 0.25342(9) 1.01052(11) 0.2668(2) 0.0523(5) Uani 1 1 d .
S1 S 0.55815(4) 0.84400(5) 0.51376(7) 0.0527(2) Uani 1 1 d .
H13 H 0.572(3) 0.839(3) 1.122(6) 0.130(16) Uiso 1 1 d .

loop_
_atom_site_aniso_label
_atom_site_aniso_U_11
_atom_site_aniso_U_22
_atom_site_aniso_U_33
_atom_site_aniso_U_23
_atom_site_aniso_U_13
_atom_site_aniso_U_12
C1 0.0378(16) 0.0499(16) 0.0551(14) 0.0018(12) 0.0162(13) 0.0025(12)
C2 0.0334(15) 0.0501(14) 0.0474(13) -0.0012(11) 0.0171(12) -0.0012(12)
C3 0.0392(16) 0.0689(18) 0.0525(14) 0.0023(13) 0.0122(13) 0.0069(14)
C4 0.0418(18) 0.084(2) 0.0606(17) -0.0224(16) 0.0106(14) -0.0087(16)
C5 0.058(2) 0.0613(19) 0.088(2) -0.0217(17) 0.0251(18) -0.0145(16)
C6 0.060(2) 0.0463(17) 0.089(2) -0.0018(14) 0.0264(19) -0.0025(15)
C7 0.0356(16) 0.0475(15) 0.0541(14) 0.0033(12) 0.0162(12) 0.0002(12)
C8 0.0364(16) 0.0575(17) 0.0556(14) 0.0083(13) 0.0144(13) 0.0020(13)
C9 0.0403(17) 0.0703(18) 0.0519(15) -0.0152(13) 0.0143(14) -0.0042(14)
C10 0.0339(15) 0.0537(14) 0.0403(12) -0.0091(10) 0.0102(11) -0.0076(12)
C11 0.0460(19) 0.0616(19) 0.083(2) 0.0096(15) 0.0112(16) -0.0152(15)
C12 0.0498(19) 0.0571(17) 0.070(2) 0.0183(15) 0.0293(17) 0.0083(14)
C13 0.101(3) 0.079(2) 0.070(2) 0.014(2) 0.045(2) 0.015(2)
C14 0.0387(16) 0.0508(15) 0.0493(14) -0.0068(11) 0.0123(12) -0.0032(12)
C15 0.0364(15) 0.0488(15) 0.0645(16) -0.0041(12) 0.0128(13) 0.0010(13)
C16 0.0400(18) 0.0492(16) 0.0751(19) -0.0024(13) 0.0182(15) -0.0042(14)
C17 0.0400(17) 0.0560(17) 0.0689(17) 0.0018(13) 0.0230(14) 0.0105(14)
C18 0.068(2) 0.076(2) 0.082(2) -0.0035(16) 0.0419(19) 0.0097(17)
C19 0.0425(19) 0.092(2) 0.089(2) -0.0001(18) 0.0193(17) 0.0135(17)
C20 0.075(3) 0.073(2) 0.080(2) 0.0143(16) 0.036(2) 0.0188(17)
N1 0.0324(13) 0.0529(13) 0.0484(11) -0.0021(9) 0.0106(10) -0.0017(9)
N2 0.0312(12) 0.0481(12) 0.0517(11) -0.0036(9) 0.0097(10) -0.0042(9)
O1 0.0542(14) 0.0448(12) 0.1036(16) 0.0070(10) 0.0156(12) 0.0055(10)
O2 0.0595(15) 0.0760(14) 0.0764(14) 0.0288(11) 0.0034(11) 0.0024(11)
O3 0.0482(14) 0.0714(14) 0.1243(17) -0.0511(13) 0.0142(13) 0.0058(11)
O4 0.0592(14) 0.1437(19) 0.0376(10) 0.0015(11) 0.0144(10) 0.0004(14)
O5 0.0454(14) 0.0494(13) 0.179(3) -0.0152(14) 0.0127(15) -0.0051(11)
O6 0.0319(11) 0.0482(10) 0.0708(12) -0.0033(8) 0.0146(9) 0.0017(8)
S1 0.0353(4) 0.0673(5) 0.0454(3) -0.0203(3) 0.0059(3) -0.0013(3)

loop_
_atom_type_symbol
_atom_type_description
_atom_type_scat_dispersion_real
_atom_type_scat_dispersion_imag
_atom_type_scat_source
C C 0.0033 0.0016 'International Tables Vol C Tables 4.2.6.8 and 6.1.1.4'
H H 0.0000 0.0000 'International Tables Vol C Tables 4.2.6.8 and 6.1.1.4'
N N 0.0061 0.0033 'International Tables Vol C Tables 4.2.6.8 and 6.1.1.4'
O O 0.0106 0.0060 'International Tables Vol C Tables 4.2.6.8 and 6.1.1.4'
S S 0.1246 0.1234 'International Tables Vol C Tables 4.2.6.8 and 6.1.1.4'

loop_
_geom_angle_atom_site_label_1
_geom_angle_atom_site_label_2
_geom_angle_atom_site_label_3
_geom_angle
O1 C1 N1 124.9(2)
O1 C1 C2 129.3(2)
N1 C1 C2 105.7(2)
C3 C2 C7 120.4(2)
C3 C2 C1 131.4(2)
C7 C2 C1 108.2(2)
C4 C3 C2 117.9(2)
C4 C3 H3 121.1
C2 C3 H3 121.1
C5 C4 C3 121.3(3)
C5 C4 H4 119.4
C3 C4 H4 119.4
C4 C5 C6 121.0(3)
C4 C5 H5 119.5
C6 C5 H5 119.5
C7 C6 C5 117.9(3)
C7 C6 H6 121.0
C5 C6 H6 121.0
C6 C7 C2 121.5(2)
C6 C7 C8 130.7(2)
C2 C7 C8 107.8(2)
O2 C8 N1 123.5(2)
O2 C8 C7 130.3(2)
N1 C8 C7 106.1(2)
N1 C9 C10 111.9(2)
N1 C9 H9A 109.2
C10 C9 H9A 109.2
N1 C9 H9B 109.2
C10 C9 H9B 109.2
H9A C9 H9B 107.9
C9 C10 S1 109.34(17)
C9 C10 H10A 109.8
S1 C10 H10A 109.8
C9 C10 H10B 109.8
S1 C10 H10B 109.8
H10A C10 H10B 108.3
N2 C11 C12 115.0(2)
N2 C11 H11A 108.5
C12 C11 H11A 108.5
N2 C11 H11B 108.5
C12 C11 H11B 108.5
H11A C11 H11B 107.5
C13 C12 C11 179.7(4)
C12 C13 H13 177(3)
N2 C14 C15 111.25(19)
N2 C14 H14A 109.4
C15 C14 H14A 109.4
N2 C14 H14B 109.4
C15 C14 H14B 109.4
H14A C14 H14B 108.0
C16 C15 C14 112.1(2)
C16 C15 H15A 109.2
C14 C15 H15A 109.2
C16 C15 H15B 109.2
C14 C15 H15B 109.2
H15A C15 H15B 107.9
O5 C16 O6 125.2(3)
O5 C16 C15 123.5(3)
O6 C16 C15 111.3(2)
O6 C17 C18 110.2(2)
O6 C17 C19 102.3(2)
C18 C17 C19 110.3(3)
O6 C17 C20 109.4(2)
C18 C17 C20 112.7(2)
C19 C17 C20 111.5(3)
C17 C18 H18A 109.5
C17 C18 H18B 109.5
H18A C18 H18B 109.5
C17 C18 H18C 109.5
H18A C18 H18C 109.5
H18B C18 H18C 109.5
C17 C19 H19A 109.5
C17 C19 H19B 109.5
H19A C19 H19B 109.5
C17 C19 H19C 109.5
H19A C19 H19C 109.5
H19B C19 H19C 109.5
C17 C20 H20A 109.5
C17 C20 H20B 109.5
H20A C20 H20B 109.5
C17 C20 H20C 109.5
H20A C20 H20C 109.5
H20B C20 H20C 109.5
C8 N1 C1 112.1(2)
C8 N1 C9 123.3(2)
C1 N1 C9 124.6(2)
C11 N2 C14 116.6(2)
C11 N2 S1 118.49(18)
C14 N2 S1 120.09(17)
C16 O6 C17 121.7(2)
O3 S1 O4 119.00(16)
O3 S1 N2 107.61(13)
O4 S1 N2 107.02(12)
O3 S1 C10 107.01(13)
O4 S1 C10 106.86(13)
N2 S1 C10 109.06(11)

loop_
_geom_bond_atom_site_label_1
_geom_bond_atom_site_label_2
_geom_bond_distance
C1 O1 1.205(3)
C1 N1 1.388(3)
C1 C2 1.483(3)
C2 C3 1.384(3)
C2 C7 1.384(3)
C3 C4 1.379(4)
C3 H3 0.9300
C4 C5 1.376(4)
C4 H4 0.9300
C5 C6 1.378(4)
C5 H5 0.9300
C6 C7 1.371(4)
C6 H6 0.9300
C7 C8 1.481(4)
C8 O2 1.212(3)
C8 N1 1.386(3)
C9 N1 1.450(3)
C9 C10 1.513(4)
C9 H9A 0.9700
C9 H9B 0.9700
C10 S1 1.775(2)
C10 H10A 0.9700
C10 H10B 0.9700
C11 N2 1.463(3)
C11 C12 1.463(4)
C11 H11A 0.9700
C11 H11B 0.9700
C12 C13 1.156(5)
C13 H13 0.98(4)
C14 N2 1.478(3)
C14 C15 1.510(3)
C14 H14A 0.9700
C14 H14B 0.9700
C15 C16 1.497(4)
C15 H15A 0.9700
C15 H15B 0.9700
C16 O5 1.193(3)
C16 O6 1.326(3)
C17 O6 1.491(3)
C17 C18 1.509(4)
C17 C19 1.518(4)
C17 C20 1.521(4)
C18 H18A 0.9600
C18 H18B 0.9600
C18 H18C 0.9600
C19 H19A 0.9600
C19 H19B 0.9600
C19 H19C 0.9600
C20 H20A 0.9600
C20 H20B 0.9600
C20 H20C 0.9600
N2 S1 1.612(2)
O3 S1 1.416(2)
O4 S1 1.428(2)

loop_
_geom_hbond_atom_site_label_D
_geom_hbond_atom_site_label_H
_geom_hbond_atom_site_label_A
_geom_hbond_distance_DH
_geom_hbond_distance_HA
_geom_hbond_distance_DA
_geom_hbond_angle_DHA
_geom_hbond_site_symmetry_A
C11 H11B O1 0.97 2.35 3.140(3) 137.5 4_464
C18 H18B O5 0.96 2.44 2.967(4) 114.0 .
C20 H20B O5 0.96 2.47 3.041(4) 118.3 .

loop_
_geom_torsion_atom_site_label_1
_geom_torsion_atom_site_label_2
_geom_torsion_atom_site_label_3
_geom_torsion_atom_site_label_4
_geom_torsion
O1 C1 C2 C3 -0.2(5)
N1 C1 C2 C3 -179.3(3)
O1 C1 C2 C7 177.9(3)
N1 C1 C2 C7 -1.2(3)
C7 C2 C3 C4 0.1(4)
C1 C2 C3 C4 178.0(3)
C2 C3 C4 C5 -0.8(4)
C3 C4 C5 C6 0.7(5)
C4 C5 C6 C7 0.2(5)
C5 C6 C7 C2 -1.0(4)
C5 C6 C7 C8 -179.9(3)
C3 C2 C7 C6 0.9(4)
C1 C2 C7 C6 -177.5(3)
C3 C2 C7 C8 180.0(2)
C1 C2 C7 C8 1.6(3)
C6 C7 C8 O2 -1.3(5)
C2 C7 C8 O2 179.7(3)
C6 C7 C8 N1 177.6(3)
C2 C7 C8 N1 -1.4(3)
N1 C9 C10 S1 172.76(18)
N2 C11 C12 C13 128(100)
N2 C14 C15 C16 -177.4(2)
C14 C15 C16 O5 14.9(4)
C14 C15 C16 O6 -166.4(2)
O2 C8 N1 C1 179.6(3)
C7 C8 N1 C1 0.7(3)
O2 C8 N1 C9 -1.0(4)
C7 C8 N1 C9 -180.0(2)
O1 C1 N1 C8 -178.9(3)
C2 C1 N1 C8 0.3(3)
O1 C1 N1 C9 1.7(4)
C2 C1 N1 C9 -179.1(2)
C10 C9 N1 C8 -78.4(3)
C10 C9 N1 C1 100.9(3)
C12 C11 N2 C14 -76.1(3)
C12 C11 N2 S1 79.3(3)
C15 C14 N2 C11 -82.6(3)
C15 C14 N2 S1 122.5(2)
O5 C16 O6 C17 0.9(4)
C15 C16 O6 C17 -177.7(2)
C18 C17 O6 C16 -60.1(3)
C19 C17 O6 C16 -177.4(3)
C20 C17 O6 C16 64.4(3)
C11 N2 S1 O3 36.5(2)
C14 N2 S1 O3 -169.00(19)
C11 N2 S1 O4 165.53(19)
C14 N2 S1 O4 -40.0(2)
C11 N2 S1 C10 -79.2(2)
C14 N2 S1 C10 75.3(2)
C9 C10 S1 O3 62.6(2)
C9 C10 S1 O4 -65.9(2)
C9 C10 S1 N2 178.70(17)
